data_4308997
loop_
_publ_author_name
'Paul D. Benny'
'Jenny L. Green'
'Hendrik P. Engelbrecht'
'Charles L. Barnes'
'Silvia S. Jurisson'

_publ_contact_author
;
Dr. Silvia Jurisson
Department of Chemistry
University of Missouri - Columbia
Columbia, Missouri 65211 USA
;
_publ_contact_author_email JurissonS@missouri.edu
_publ_contact_author_fax (573)882-2754
_publ_section_title
;
Reactivity of Rhenium(V) Oxo Schiff Base Complexes with Phosphine
Ligands: Rearrangement and Reduction Reactions
;
_journal_name_full 'Inorganic Chemistry'
_journal_page_first 2381
_journal_page_last 2390
_journal_paper_doi 10.1021/ic048670j
_journal_volume 44
_journal_year 2005
_chemical_formula_sum 'C32 H48 F6 N2 O2 P3 Re'
_chemical_formula_weight 885.83
_chemical_name_systematic
;
?
;
_space_group_IT_number 56
_symmetry_cell_setting orthorhombic
_symmetry_space_group_name_Hall '-P 2ab 2ac'
_symmetry_space_group_name_H-M 'P c c n'
_atom_sites_solution_hydrogens geom
_atom_sites_solution_primary direct
_atom_sites_solution_secondary difmap
_cell_angle_alpha 90.00
_cell_angle_beta 90.00
_cell_angle_gamma 90.00
_cell_formula_units_Z 4
_cell_length_a 10.4753(6)
_cell_length_b 18.4315(10)
_cell_length_c 18.9245(11)
_cell_measurement_reflns_used 5263
_cell_measurement_temperature 173(2)
_cell_measurement_theta_max 27.1
_cell_measurement_theta_min 2.5
_cell_volume 3653.9(4)
_computing_cell_refinement 'SAINT (Bruker, 1998)'
_computing_data_collection 'SMART (Bruker, 1998)'
_computing_data_reduction 'SAINT (Bruker, 1998)'
_computing_molecular_graphics 'ORTEP-III (Burnett & Johnson, 1996)'
_computing_publication_material 'CIFTAB (Sheldrick, 1997)'
_computing_structure_refinement 'SHELXL-97 (Sheldrick, 1997)'
_computing_structure_solution 'SHELXS-97 (Sheldrick, 1997)'
_diffrn_ambient_temperature 173(2)
_diffrn_measured_fraction_theta_full 0.999
_diffrn_measured_fraction_theta_max 0.999
_diffrn_measurement_device_type 'Bruker SMART CCD area detector'
_diffrn_measurement_method 'omega scans'
_diffrn_radiation_monochromator graphite
_diffrn_radiation_source 'normal-focus sealed tube'
_diffrn_radiation_type MoK\a
_diffrn_radiation_wavelength 0.71073
_diffrn_reflns_av_R_equivalents 0.0270
_diffrn_reflns_av_sigmaI/netI 0.0195
_diffrn_reflns_limit_h_max 13
_diffrn_reflns_limit_h_min -13
_diffrn_reflns_limit_k_max 21
_diffrn_reflns_limit_k_min -23
_diffrn_reflns_limit_l_max 19
_diffrn_reflns_limit_l_min -24
_diffrn_reflns_number 21878
_diffrn_reflns_theta_full 27.15
_diffrn_reflns_theta_max 27.15
_diffrn_reflns_theta_min 2.15
_diffrn_standards_decay_% 0.0
_exptl_absorpt_coefficient_mu 3.519
_exptl_absorpt_correction_T_max 0.63
_exptl_absorpt_correction_T_min 0.37
_exptl_absorpt_correction_type multi-scan
_exptl_absorpt_process_details
;
Data were corrected for decay and absorption using the program SADABS
based on the method of R.H. Blessing (Acta Cryst. A51, 33-38, 1995).
;
_exptl_crystal_colour red
_exptl_crystal_density_diffrn 1.610
_exptl_crystal_density_method 'not measured'
_exptl_crystal_description prism
_exptl_crystal_F_000 1776
_exptl_crystal_size_max 0.35
_exptl_crystal_size_mid 0.25
_exptl_crystal_size_min 0.15
_refine_diff_density_max 0.896
_refine_diff_density_min -0.505
_refine_diff_density_rms 0.077
_refine_ls_extinction_method none
_refine_ls_goodness_of_fit_ref 1.036
_refine_ls_hydrogen_treatment noref
_refine_ls_matrix_type full
_refine_ls_number_parameters 214
_refine_ls_number_reflns 4058
_refine_ls_number_restraints 0
_refine_ls_restrained_S_all 1.036
_refine_ls_R_factor_all 0.0290
_refine_ls_R_factor_gt 0.0197
_refine_ls_shift/su_max 0.001
_refine_ls_shift/su_mean 0.000
_refine_ls_structure_factor_coef Fsqd
_refine_ls_weighting_details 'calc w=1/[\s^2^(Fo^2^)+(0.0205P)^2^+2.2333P] where P=(Fo^2^+2Fc^2^)/3'
_refine_ls_weighting_scheme calc
_refine_ls_wR_factor_gt 0.0430
_refine_ls_wR_factor_ref 0.0463
_reflns_number_gt 3273
_reflns_number_total 4058
_reflns_threshold_expression >2sigma(I)
_cod_data_source_file ic048670jsi20041005_112717_3.cif
_cod_data_source_block (2)
_cod_database_code 4308997

loop_
_symmetry_equiv_pos_as_xyz
'x, y, z'
'-x+1/2, -y+1/2, z'
'x+1/2, -y, -z+1/2'
'-x, y+1/2, -z+1/2'
'-x, -y, -z'
'x-1/2, y-1/2, -z'
'-x-1/2, y, z-1/2'
'x, -y-1/2, z-1/2'

loop_
_atom_site_label
_atom_site_type_symbol
_atom_site_fract_x
_atom_site_fract_y
_atom_site_fract_z
_atom_site_U_iso_or_equiv
_atom_site_adp_type
_atom_site_occupancy
_atom_site_symmetry_multiplicity
_atom_site_calc_flag
_atom_site_refinement_flags
_atom_site_disorder_assembly
_atom_site_disorder_group
Re1 Re 0.7500 0.2500 0.484859(6) 0.01735(4) Uani 1 2 d S . .
P1 P 0.91605(6) 0.15596(3) 0.49052(3) 0.02072(12) Uani 1 1 d . . .
P2 P 0.2500 0.2500 0.23751(5) 0.0330(2) Uani 1 2 d S . .
F1 F 0.2500 0.2500 0.15348(15) 0.0747(9) Uani 1 2 d S . .
F2 F 0.40206(18) 0.25682(9) 0.23789(11) 0.0558(5) Uani 1 1 d . . .
F3 F 0.2500 0.2500 0.32148(15) 0.0643(8) Uani 1 2 d S . .
F4 F 0.26130(17) 0.16350(10) 0.23764(12) 0.0602(6) Uani 1 1 d . . .
O1 O 0.64890(14) 0.19324(8) 0.55721(8) 0.0246(3) Uani 1 1 d . . .
N1 N 0.65865(17) 0.19832(9) 0.40419(10) 0.0216(4) Uani 1 1 d . . .
C1 C 0.5690(2) 0.14084(12) 0.54353(14) 0.0270(5) Uani 1 1 d . . .
C2 C 0.5341(2) 0.11820(13) 0.47723(14) 0.0291(6) Uani 1 1 d . . .
H2 H 0.4756 0.0788 0.4757 0.035 Uiso 1 1 calc R . .
C3 C 0.5734(2) 0.14559(12) 0.41049(13) 0.0268(5) Uani 1 1 d . . .
C4 C 0.7009(3) 0.22111(16) 0.33343(14) 0.0397(6) Uani 1 1 d . . .
H4A H 0.6258 0.2385 0.3066 0.048 Uiso 1 1 calc R . .
H4B H 0.7355 0.1783 0.3083 0.048 Uiso 1 1 calc R . .
C5 C 0.5134(3) 0.10651(15) 0.60885(16) 0.0415(7) Uani 1 1 d . . .
H5A H 0.5827 0.0892 0.6393 0.062 Uiso 1 1 calc R . .
H5B H 0.4590 0.0656 0.5953 0.062 Uiso 1 1 calc R . .
H5C H 0.4624 0.1425 0.6345 0.062 Uiso 1 1 calc R . .
C6 C 0.5147(3) 0.11187(15) 0.34590(15) 0.0416(7) Uani 1 1 d . . .
H6A H 0.4757 0.1498 0.3167 0.062 Uiso 1 1 calc R . .
H6B H 0.4492 0.0769 0.3602 0.062 Uiso 1 1 calc R . .
H6C H 0.5809 0.0869 0.3186 0.062 Uiso 1 1 calc R . .
C7 C 0.9198(2) 0.09669(11) 0.41361(12) 0.0230(5) Uani 1 1 d . . .
C8 C 0.8274(2) 0.04257(12) 0.40652(13) 0.0261(5) Uani 1 1 d . . .
H8 H 0.7692 0.0337 0.4441 0.031 Uiso 1 1 calc R . .
C9 C 0.8197(3) 0.00163(13) 0.34506(14) 0.0346(6) Uani 1 1 d . . .
H9 H 0.7565 -0.0351 0.3407 0.042 Uiso 1 1 calc R . .
C10 C 0.9036(3) 0.01415(15) 0.29048(15) 0.0429(7) Uani 1 1 d . . .
H10 H 0.8978 -0.0136 0.2483 0.052 Uiso 1 1 calc R . .
C11 C 0.9955(3) 0.06656(16) 0.29697(15) 0.0452(7) Uani 1 1 d . . .
H11 H 1.0541 0.0744 0.2594 0.054 Uiso 1 1 calc R . .
C12 C 1.0041(2) 0.10839(15) 0.35788(14) 0.0348(6) Uani 1 1 d . . .
H12 H 1.0676 0.1450 0.3615 0.042 Uiso 1 1 calc R . .
C13 C 0.8985(2) 0.09457(12) 0.56598(12) 0.0274(5) Uani 1 1 d . . .
H13A H 0.8142 0.0704 0.5633 0.033 Uiso 1 1 calc R . .
H13B H 0.9650 0.0565 0.5632 0.033 Uiso 1 1 calc R . .
C14 C 0.9098(3) 0.13383(15) 0.63689(14) 0.0423(7) Uani 1 1 d . . .
H14A H 0.9969 0.1523 0.6426 0.063 Uiso 1 1 calc R . .
H14B H 0.8904 0.0999 0.6753 0.063 Uiso 1 1 calc R . .
H14C H 0.8494 0.1744 0.6382 0.063 Uiso 1 1 calc R . .
C15 C 1.0763(2) 0.19437(13) 0.49796(14) 0.0310(5) Uani 1 1 d . . .
H15A H 1.0931 0.2238 0.4552 0.037 Uiso 1 1 calc R . .
H15B H 1.0774 0.2278 0.5389 0.037 Uiso 1 1 calc R . .
C16 C 1.1855(2) 0.14035(15) 0.50667(17) 0.0419(7) Uani 1 1 d . . .
H16A H 1.1763 0.1148 0.5518 0.063 Uiso 1 1 calc R . .
H16B H 1.2671 0.1664 0.5059 0.063 Uiso 1 1 calc R . .
H16C H 1.1834 0.1052 0.4678 0.063 Uiso 1 1 calc R . .

loop_
_atom_site_aniso_label
_atom_site_aniso_U_11
_atom_site_aniso_U_22
_atom_site_aniso_U_33
_atom_site_aniso_U_23
_atom_site_aniso_U_13
_atom_site_aniso_U_12
Re1 0.01801(7) 0.01723(7) 0.01681(7) 0.000 0.000 0.00099(5)
P1 0.0207(3) 0.0191(3) 0.0223(3) 0.0000(2) -0.0013(2) 0.0026(2)
P2 0.0316(5) 0.0323(5) 0.0353(5) 0.000 0.000 0.0027(5)
F1 0.078(2) 0.109(3) 0.0373(16) 0.000 0.000 0.0037(17)
F2 0.0327(10) 0.0523(12) 0.0825(15) 0.0003(9) -0.0005(9) 0.0006(8)
F3 0.082(2) 0.0756(19) 0.0354(14) 0.000 0.000 -0.0124(15)
F4 0.0545(13) 0.0329(10) 0.0933(17) -0.0085(9) -0.0083(10) 0.0053(8)
O1 0.0246(8) 0.0252(8) 0.0239(9) 0.0027(7) 0.0024(7) 0.0006(7)
N1 0.0223(10) 0.0211(9) 0.0215(10) -0.0006(8) -0.0027(8) 0.0042(7)
C1 0.0213(11) 0.0220(11) 0.0376(15) 0.0064(10) 0.0064(11) 0.0038(9)
C2 0.0228(12) 0.0209(12) 0.0437(17) -0.0013(11) 0.0018(11) -0.0033(9)
C3 0.0228(12) 0.0219(11) 0.0358(14) -0.0054(10) -0.0059(10) 0.0043(9)
C4 0.0522(17) 0.0456(15) 0.0213(14) 0.0000(12) -0.0050(13) -0.0060(13)
C5 0.0404(16) 0.0383(15) 0.0458(18) 0.0098(13) 0.0161(14) -0.0047(12)
C6 0.0440(16) 0.0366(15) 0.0441(18) -0.0107(13) -0.0167(13) -0.0032(12)
C7 0.0258(12) 0.0208(11) 0.0225(12) 0.0011(9) 0.0019(10) 0.0065(9)
C8 0.0287(13) 0.0242(11) 0.0255(13) -0.0007(10) 0.0012(10) 0.0052(9)
C9 0.0390(15) 0.0306(14) 0.0342(15) -0.0062(11) -0.0052(12) 0.0058(11)
C10 0.0552(18) 0.0457(16) 0.0279(14) -0.0128(13) -0.0017(14) 0.0123(14)
C11 0.0514(18) 0.0589(19) 0.0251(14) -0.0034(14) 0.0141(14) 0.0103(15)
C12 0.0344(15) 0.0366(14) 0.0334(15) 0.0044(12) 0.0068(12) 0.0006(11)
C13 0.0322(13) 0.0256(12) 0.0245(13) 0.0028(10) -0.0017(10) 0.0062(10)
C14 0.0555(18) 0.0449(16) 0.0264(14) -0.0003(12) -0.0063(13) 0.0112(14)
C15 0.0237(12) 0.0249(12) 0.0443(16) -0.0003(11) -0.0036(11) 0.0006(10)
C16 0.0219(13) 0.0361(15) 0.068(2) 0.0040(14) -0.0059(13) 0.0034(11)

loop_
_atom_type_symbol
_atom_type_description
_atom_type_scat_dispersion_real
_atom_type_scat_dispersion_imag
_atom_type_scat_source
C C 0.0033 0.0016 'International Tables Vol C Tables 4.2.6.8 and 6.1.1.4'
H H 0.0000 0.0000 'International Tables Vol C Tables 4.2.6.8 and 6.1.1.4'
N N 0.0061 0.0033 'International Tables Vol C Tables 4.2.6.8 and 6.1.1.4'
O O 0.0106 0.0060 'International Tables Vol C Tables 4.2.6.8 and 6.1.1.4'
F F 0.0171 0.0103 'International Tables Vol C Tables 4.2.6.8 and 6.1.1.4'
P P 0.1023 0.0942 'International Tables Vol C Tables 4.2.6.8 and 6.1.1.4'
Re Re -1.0185 7.2310 'International Tables Vol C Tables 4.2.6.8 and 6.1.1.4'

loop_
_geom_angle_atom_site_label_1
_geom_angle_atom_site_label_2
_geom_angle_atom_site_label_3
_geom_angle
_geom_angle_site_symmetry_1
_geom_angle_site_symmetry_3
_geom_angle_publ_flag
O1 Re1 O1 94.79(9) 2_655 . ?
O1 Re1 N1 174.10(7) 2_655 . ?
O1 Re1 N1 91.12(7) . . ?
O1 Re1 N1 91.12(7) 2_655 2_655 ?
O1 Re1 N1 174.10(7) . 2_655 ?
N1 Re1 N1 82.98(11) . 2_655 ?
O1 Re1 P1 87.98(4) 2_655 . ?
O1 Re1 P1 88.64(4) . . ?
N1 Re1 P1 92.03(5) . . ?
N1 Re1 P1 91.72(5) 2_655 . ?
O1 Re1 P1 88.64(4) 2_655 2_655 ?
O1 Re1 P1 87.98(4) . 2_655 ?
N1 Re1 P1 91.72(5) . 2_655 ?
N1 Re1 P1 92.03(5) 2_655 2_655 ?
P1 Re1 P1 175.00(3) . 2_655 ?
C7 P1 C15 105.91(11) . . ?
C7 P1 C13 104.77(10) . . ?
C15 P1 C13 105.76(12) . . ?
C7 P1 Re1 113.81(7) . . ?
C15 P1 Re1 112.35(8) . . ?
C13 P1 Re1 113.50(8) . . ?
F3 P2 F1 180.0 . . ?
F3 P2 F2 89.74(8) . . ?
F1 P2 F2 90.26(8) . . ?
F3 P2 F2 89.74(8) . 2 ?
F1 P2 F2 90.26(8) . 2 ?
F2 P2 F2 179.48(17) . 2 ?
F3 P2 F4 89.91(9) . . ?
F1 P2 F4 90.09(9) . . ?
F2 P2 F4 90.27(9) . . ?
F2 P2 F4 89.73(9) 2 . ?
F3 P2 F4 89.91(9) . 2 ?
F1 P2 F4 90.09(9) . 2 ?
F2 P2 F4 89.73(9) . 2 ?
F2 P2 F4 90.27(9) 2 2 ?
F4 P2 F4 179.82(17) . 2 ?
C1 O1 Re1 125.79(15) . . ?
C3 N1 C4 119.6(2) . . ?
C3 N1 Re1 126.28(16) . . ?
C4 N1 Re1 114.01(15) . . ?
O1 C1 C2 125.3(2) . . ?
O1 C1 C5 113.4(2) . . ?
C2 C1 C5 121.3(2) . . ?
C1 C2 C3 128.8(2) . . ?
N1 C3 C2 122.4(2) . . ?
N1 C3 C6 120.4(2) . . ?
C2 C3 C6 117.2(2) . . ?
N1 C4 C4 114.48(13) . 2_655 ?
C12 C7 C8 118.5(2) . . ?
C12 C7 P1 121.78(19) . . ?
C8 C7 P1 119.36(17) . . ?
C9 C8 C7 120.6(2) . . ?
C10 C9 C8 120.1(3) . . ?
C11 C10 C9 120.0(3) . . ?
C10 C11 C12 120.7(3) . . ?
C11 C12 C7 120.1(3) . . ?
C14 C13 P1 112.58(17) . . ?
C16 C15 P1 116.39(17) . . ?

loop_
_geom_bond_atom_site_label_1
_geom_bond_atom_site_label_2
_geom_bond_distance
_geom_bond_site_symmetry_2
_geom_bond_publ_flag
Re1 O1 2.0226(15) 2_655 ?
Re1 O1 2.0226(15) . ?
Re1 N1 2.0381(18) . ?
Re1 N1 2.0381(18) 2_655 ?
Re1 P1 2.4579(6) . ?
Re1 P1 2.4579(6) 2_655 ?
P1 C7 1.820(2) . ?
P1 C15 1.827(2) . ?
P1 C13 1.831(2) . ?
P2 F3 1.589(3) . ?
P2 F1 1.590(3) . ?
P2 F2 1.5978(19) . ?
P2 F2 1.5978(19) 2 ?
P2 F4 1.5988(19) . ?
P2 F4 1.5988(19) 2 ?
O1 C1 1.304(3) . ?
N1 C3 1.325(3) . ?
N1 C4 1.472(3) . ?
C1 C2 1.372(4) . ?
C1 C5 1.506(3) . ?
C2 C3 1.421(3) . ?
C3 C6 1.503(3) . ?
C4 C4 1.480(5) 2_655 ?
C7 C12 1.392(3) . ?
C7 C8 1.397(3) . ?
C8 C9 1.389(3) . ?
C9 C10 1.376(4) . ?
C10 C11 1.369(4) . ?
C11 C12 1.390(4) . ?
C13 C14 1.529(3) . ?
C15 C16 1.526(3) . ?

loop_
_geom_torsion_atom_site_label_1
_geom_torsion_atom_site_label_2
_geom_torsion_atom_site_label_3
_geom_torsion_atom_site_label_4
_geom_torsion
_geom_torsion_site_symmetry_1
_geom_torsion_site_symmetry_2
_geom_torsion_site_symmetry_3
_geom_torsion_site_symmetry_4
_geom_torsion_publ_flag
O1 Re1 P1 C7 -159.18(9) 2_655 . . . ?
O1 Re1 P1 C7 105.98(9) . . . . ?
N1 Re1 P1 C7 14.91(10) . . . . ?
N1 Re1 P1 C7 -68.12(10) 2_655 . . . ?
O1 Re1 P1 C15 -38.82(11) 2_655 . . . ?
O1 Re1 P1 C15 -133.66(11) . . . . ?
N1 Re1 P1 C15 135.27(11) . . . . ?
N1 Re1 P1 C15 52.23(11) 2_655 . . . ?
O1 Re1 P1 C13 81.11(10) 2_655 . . . ?
O1 Re1 P1 C13 -13.73(10) . . . . ?
N1 Re1 P1 C13 -104.79(10) . . . . ?
N1 Re1 P1 C13 172.17(10) 2_655 . . . ?
O1 Re1 O1 C1 -174.63(19) 2_655 . . . ?
N1 Re1 O1 C1 5.23(17) . . . . ?
P1 Re1 O1 C1 -86.77(16) . . . . ?
P1 Re1 O1 C1 96.91(16) 2_655 . . . ?
O1 Re1 N1 C3 -3.30(18) . . . . ?
N1 Re1 N1 C3 176.9(2) 2_655 . . . ?
P1 Re1 N1 C3 85.38(17) . . . . ?
P1 Re1 N1 C3 -91.31(17) 2_655 . . . ?
O1 Re1 N1 C4 -179.53(17) . . . . ?
N1 Re1 N1 C4 0.63(14) 2_655 . . . ?
P1 Re1 N1 C4 -90.86(17) . . . . ?
P1 Re1 N1 C4 92.46(17) 2_655 . . . ?
Re1 O1 C1 C2 -4.2(3) . . . . ?
Re1 O1 C1 C5 177.04(15) . . . . ?
O1 C1 C2 C3 -0.8(4) . . . . ?
C5 C1 C2 C3 177.9(2) . . . . ?
C4 N1 C3 C2 176.3(2) . . . . ?
Re1 N1 C3 C2 0.2(3) . . . . ?
C4 N1 C3 C6 -3.3(3) . . . . ?
Re1 N1 C3 C6 -179.33(17) . . . . ?
C1 C2 C3 N1 2.9(4) . . . . ?
C1 C2 C3 C6 -177.5(2) . . . . ?
C3 N1 C4 C4 -178.3(3) . . . 2_655 ?
Re1 N1 C4 C4 -1.8(4) . . . 2_655 ?
C15 P1 C7 C12 -27.0(2) . . . . ?
C13 P1 C7 C12 -138.5(2) . . . . ?
Re1 P1 C7 C12 96.9(2) . . . . ?
C15 P1 C7 C8 159.80(18) . . . . ?
C13 P1 C7 C8 48.3(2) . . . . ?
Re1 P1 C7 C8 -76.28(18) . . . . ?
C12 C7 C8 C9 -0.2(3) . . . . ?
P1 C7 C8 C9 173.20(18) . . . . ?
C7 C8 C9 C10 0.0(4) . . . . ?
C8 C9 C10 C11 0.6(4) . . . . ?
C9 C10 C11 C12 -1.1(4) . . . . ?
C10 C11 C12 C7 0.8(4) . . . . ?
C8 C7 C12 C11 -0.2(4) . . . . ?
P1 C7 C12 C11 -173.5(2) . . . . ?
C7 P1 C13 C14 172.97(18) . . . . ?
C15 P1 C13 C14 61.3(2) . . . . ?
Re1 P1 C13 C14 -62.3(2) . . . . ?
C7 P1 C15 C16 -59.0(2) . . . . ?
C13 P1 C15 C16 51.8(2) . . . . ?
Re1 P1 C15 C16 176.15(18) . . . . ?
